data_4340776
loop_
_publ_author_name
'Bhattacharya, Kisholoy'
'Abtab, Sk Md Towsif'
'Majee, Mithun Chandra'
'Endo, Akira'
'Chaudhury, Muktimoy'

_publ_section_title
;
 Heterobimetallic \m-Oxido Complexes Containing Discrete V(V)-O-M(III) (M
 = Mn, Fe) Cores: Targeted Synthesis, Structural Characterization, and
 Redox Studies.
;
_journal_issue 16
_journal_name_full 'Inorganic chemistry'
_journal_page_first 8287
_journal_page_last 8297
_journal_paper_doi 10.1021/ic501563r
_journal_volume 53
_journal_year 2014
_chemical_formula_sum 'C29 H28 Cl2 Mn N4 O5 S2 V'
_chemical_formula_weight 753.45
_chemical_name_systematic
;
 ?
;
_space_group_crystal_system monoclinic
_space_group_IT_number 14
_space_group_name_Hall '-P 2ybc'
_space_group_name_H-M_alt 'P 1 21/c 1'
_symmetry_space_group_name_Hall '-P 2ybc'
_symmetry_space_group_name_H-M 'P 1 21/c 1'
_atom_sites_solution_hydrogens geom
_audit_creation_method SHELXL-2013
_cell_angle_alpha 90
_cell_angle_beta 94.069(4)
_cell_angle_gamma 90
_cell_formula_units_Z 4
_cell_length_a 15.258(2)
_cell_length_b 13.850(2)
_cell_length_c 15.181(2)
_cell_measurement_temperature 100(2)
_cell_volume 3200.0(8)
_computing_structure_refinement 'SHELXL-2013 (Sheldrick, 2013)'
_diffrn_ambient_temperature 100(2)
_diffrn_measured_fraction_theta_full 0.998
_diffrn_measured_fraction_theta_max 0.974
_diffrn_radiation_type MoK\a
_diffrn_radiation_wavelength 0.71073
_diffrn_reflns_av_R_equivalents 0.0497
_diffrn_reflns_av_unetI/netI 0.0360
_diffrn_reflns_Laue_measured_fraction_full 0.998
_diffrn_reflns_Laue_measured_fraction_max 0.974
_diffrn_reflns_limit_h_max 18
_diffrn_reflns_limit_h_min -19
_diffrn_reflns_limit_k_max 18
_diffrn_reflns_limit_k_min -18
_diffrn_reflns_limit_l_max 19
_diffrn_reflns_limit_l_min -20
_diffrn_reflns_number 39366
_diffrn_reflns_point_group_measured_fraction_full 0.998
_diffrn_reflns_point_group_measured_fraction_max 0.974
_diffrn_reflns_theta_full 25.242
_diffrn_reflns_theta_max 27.999
_diffrn_reflns_theta_min 1.338
_exptl_absorpt_coefficient_mu 1.029
_exptl_crystal_colour brown
_exptl_crystal_density_diffrn 1.564
_exptl_crystal_description block
_exptl_crystal_F_000 1536
_exptl_crystal_size_max 0.390
_exptl_crystal_size_mid 0.350
_exptl_crystal_size_min 0.160
_refine_diff_density_max 0.761
_refine_diff_density_min -1.094
_refine_diff_density_rms 0.137
_refine_ls_extinction_method none
_refine_ls_goodness_of_fit_ref 1.278
_refine_ls_hydrogen_treatment constr
_refine_ls_matrix_type full
_refine_ls_number_parameters 402
_refine_ls_number_reflns 7521
_refine_ls_number_restraints 0
_refine_ls_restrained_S_all 1.278
_refine_ls_R_factor_all 0.0591
_refine_ls_R_factor_gt 0.0484
_refine_ls_shift/su_max 0.001
_refine_ls_shift/su_mean 0.000
_refine_ls_structure_factor_coef Fsqd
_refine_ls_weighting_details 'w=1/[\s^2^(Fo^2^)+(0.1000P)^2^+0.0132P] where P=(Fo^2^+2Fc^2^)/3'
_refine_ls_weighting_scheme calc
_refine_ls_wR_factor_gt 0.1532
_refine_ls_wR_factor_ref 0.1649
_reflns_Friedel_coverage 0.000
_reflns_number_gt 6403
_reflns_number_total 7521
_reflns_threshold_expression 'I > 2\s(I)'
_cod_data_source_file ic501563r_si_002.cif
_cod_data_source_block 3
_cod_depositor_comments 'Adding full bibliography for 4340774--4340778.cif.'
_cod_original_cell_volume 3200.1(9)
_cod_database_code 4340776
_shelx_space_group_comment
;
The symmetry employed for this shelxl refinement is uniquely defined
by the following loop, which should always be used as a source of
symmetry information in preference to the above space-group names.
They are only intended as comments.
;
_shelx_estimated_absorpt_t_min 0.690
_shelx_estimated_absorpt_t_max 0.853
_shelxl_version_number 2013-4

loop_
_space_group_symop_operation_xyz
'x, y, z'
'-x, y+1/2, -z+1/2'
'-x, -y, -z'
'x, -y-1/2, z-1/2'

loop_
_atom_site_label
_atom_site_type_symbol
_atom_site_fract_x
_atom_site_fract_y
_atom_site_fract_z
_atom_site_U_iso_or_equiv
_atom_site_adp_type
_atom_site_occupancy
_atom_site_site_symmetry_order
_atom_site_calc_flag
_atom_site_refinement_flags_posn
_atom_site_refinement_flags_adp
Mn1 Mn 0.01309(2) 0.39974(2) 0.06675(2) 0.01373(13) Uani 1 1 d . .
V1 V 0.21112(3) 0.32207(3) 0.18823(3) 0.01594(13) Uani 1 1 d . .
S1 S 0.20063(4) 0.47997(5) 0.25292(5) 0.02379(17) Uani 1 1 d . .
Cl2 Cl 0.43799(5) 0.46284(6) -0.10120(5) 0.03408(19) Uani 1 1 d . .
C11 C -0.00897(16) 0.24007(17) -0.06504(16) 0.0180(5) Uani 1 1 d . .
C7 C -0.14256(16) 0.29861(17) 0.11871(16) 0.0185(5) Uani 1 1 d . .
H7 H -0.1799 0.2455 0.1160 0.022 Uiso 1 1 calc R U
C14 C 0.12935(17) 0.32875(16) -0.06223(16) 0.0171(5) Uani 1 1 d . .
H14 H 0.1451 0.2844 -0.1043 0.021 Uiso 1 1 calc R U
C6 C -0.16328(16) 0.37511(17) 0.17858(17) 0.0179(5) Uani 1 1 d . .
C15 C 0.19172(16) 0.40588(17) -0.03802(16) 0.0171(5) Uani 1 1 d . .
C1 C -0.10993(16) 0.45837(16) 0.19345(16) 0.0156(5) Uani 1 1 d . .
C12 C -0.06883(17) 0.28900(18) -0.13787(17) 0.0218(5) Uani 1 1 d . .
H12A H -0.0981 0.3430 -0.1134 0.033 Uiso 1 1 calc R U
H12B H -0.1117 0.2435 -0.1615 0.033 Uiso 1 1 calc R U
H12C H -0.0340 0.3110 -0.1841 0.033 Uiso 1 1 calc R U
C18 C 0.31902(17) 0.54835(19) -0.00028(18) 0.0220(5) Uani 1 1 d . .
H18 H 0.3620 0.5946 0.0137 0.026 Uiso 1 1 calc R U
C19 C 0.23705(16) 0.55667(18) 0.03200(16) 0.0196(5) Uani 1 1 d . .
H19 H 0.2254 0.6090 0.0678 0.023 Uiso 1 1 calc R U
C13 C 0.03854(19) 0.15579(18) -0.10656(19) 0.0250(6) Uani 1 1 d . .
H13A H 0.0603 0.1763 -0.1613 0.038 Uiso 1 1 calc R U
H13B H -0.0017 0.1032 -0.1174 0.038 Uiso 1 1 calc R U
H13C H 0.0867 0.1351 -0.0670 0.038 Uiso 1 1 calc R U
C20 C 0.17044(16) 0.48759(16) 0.01202(15) 0.0151(5) Uani 1 1 d . .
C16 C 0.27516(16) 0.39915(18) -0.07261(16) 0.0184(5) Uani 1 1 d . .
H16 H 0.2882 0.3469 -0.1079 0.022 Uiso 1 1 calc R U
C10 C -0.14476(18) 0.15218(19) -0.01332(19) 0.0254(6) Uani 1 1 d . .
H10A H -0.1681 0.1220 0.0369 0.038 Uiso 1 1 calc R U
H10B H -0.1324 0.1038 -0.0560 0.038 Uiso 1 1 calc R U
H10C H -0.1869 0.1971 -0.0393 0.038 Uiso 1 1 calc R U
C3 C -0.21474(18) 0.51903(19) 0.29428(17) 0.0230(5) Uani 1 1 d . .
H3 H -0.2321 0.5668 0.3324 0.028 Uiso 1 1 calc R U
C8 C -0.05971(17) 0.20595(17) 0.01619(17) 0.0189(5) Uani 1 1 d . .
C4 C -0.26654(18) 0.4365(2) 0.27886(19) 0.0267(6) Uani 1 1 d . .
C2 C -0.13778(17) 0.52899(17) 0.25257(16) 0.0200(5) Uani 1 1 d . .
H2 H -0.1033 0.5836 0.2637 0.024 Uiso 1 1 calc R U
C28 C 0.30991(18) 0.51241(18) 0.24968(18) 0.0238(6) Uani 1 1 d . .
C21 C 0.30911(18) 0.20761(19) 0.05808(17) 0.0231(5) Uani 1 1 d . .
C9 C -0.00107(19) 0.14143(18) 0.07849(18) 0.0243(6) Uani 1 1 d . .
H9A H 0.0533 0.1741 0.0942 0.036 Uiso 1 1 calc R U
H9B H 0.0107 0.0819 0.0492 0.036 Uiso 1 1 calc R U
H9C H -0.0306 0.1282 0.1309 0.036 Uiso 1 1 calc R U
C26 C 0.3903(2) 0.2561(2) 0.07305(19) 0.0290(6) Uani 1 1 d . .
C5 C -0.24159(18) 0.3655(2) 0.22260(18) 0.0254(6) Uani 1 1 d . .
H5 H -0.2764 0.3108 0.2133 0.030 Uiso 1 1 calc R U
C27 C 0.39964(19) 0.3425(2) 0.1253(2) 0.0285(6) Uani 1 1 d . .
H27 H 0.4540 0.3731 0.1276 0.034 Uiso 1 1 calc R U
C17 C 0.33712(17) 0.46991(19) -0.05409(17) 0.0224(5) Uani 1 1 d . .
C22 C 0.3043(2) 0.1261(2) 0.0008(2) 0.0323(7) Uani 1 1 d . .
H22 H 0.2511 0.0944 -0.0112 0.039 Uiso 1 1 calc R U
C23 C 0.3784(3) 0.0943(3) -0.0370(2) 0.0466(9) Uani 1 1 d . .
H23 H 0.3747 0.0401 -0.0733 0.056 Uiso 1 1 calc R U
C29 C 0.4426(3) 0.6503(3) 0.2623(3) 0.0538(10) Uani 1 1 d . .
H29A H 0.4853 0.6046 0.2860 0.081 Uiso 1 1 calc R U
H29B H 0.4602 0.7143 0.2802 0.081 Uiso 1 1 calc R U
H29C H 0.4384 0.6464 0.1990 0.081 Uiso 1 1 calc R U
C25 C 0.4647(2) 0.2222(3) 0.0315(3) 0.0470(9) Uani 1 1 d . .
H25 H 0.5179 0.2549 0.0404 0.056 Uiso 1 1 calc R U
C24 C 0.4597(3) 0.1417(3) -0.0218(3) 0.0553(10) Uani 1 1 d . .
H24 H 0.5093 0.1190 -0.0474 0.066 Uiso 1 1 calc R U
Cl1 Cl -0.36405(6) 0.42337(7) 0.33157(7) 0.0504(3) Uani 1 1 d . .
O1 O -0.03704(11) 0.47374(12) 0.15444(11) 0.0177(4) Uani 1 1 d . .
O2 O 0.08900(11) 0.50277(11) 0.03730(11) 0.0161(3) Uani 1 1 d . .
O3 O 0.10261(12) 0.33138(12) 0.15962(12) 0.0201(4) Uani 1 1 d . .
O4 O 0.23769(12) 0.23800(13) 0.09362(12) 0.0232(4) Uani 1 1 d . .
O5 O 0.22444(12) 0.25613(13) 0.27538(12) 0.0237(4) Uani 1 1 d . .
N2 N 0.05432(14) 0.31722(13) -0.02996(13) 0.0151(4) Uani 1 1 d . .
N1 N -0.07743(13) 0.29624(14) 0.06844(13) 0.0155(4) Uani 1 1 d . .
N3 N 0.33917(14) 0.38179(16) 0.16967(15) 0.0210(5) Uani 1 1 d . .
N4 N 0.36987(15) 0.46762(16) 0.21111(17) 0.0260(5) Uani 1 1 d . .
S2 S 0.33715(5) 0.62331(5) 0.30297(6) 0.0378(2) Uani 1 1 d . .

loop_
_atom_site_aniso_label
_atom_site_aniso_U_11
_atom_site_aniso_U_22
_atom_site_aniso_U_33
_atom_site_aniso_U_23
_atom_site_aniso_U_13
_atom_site_aniso_U_12
Mn1 0.0126(2) 0.01529(19) 0.0135(2) -0.00291(12) 0.00274(14) -0.00268(12)
V1 0.0153(2) 0.0185(2) 0.0141(2) 0.00266(14) 0.00179(16) 0.00046(14)
S1 0.0206(4) 0.0242(3) 0.0267(4) -0.0022(2) 0.0029(3) 0.0013(2)
Cl2 0.0172(4) 0.0508(4) 0.0354(4) -0.0077(3) 0.0105(3) -0.0077(3)
C11 0.0170(12) 0.0186(11) 0.0183(12) -0.0044(9) 0.0016(9) -0.0027(9)
C7 0.0176(13) 0.0204(11) 0.0175(12) -0.0006(9) 0.0009(9) -0.0060(9)
C14 0.0191(13) 0.0206(11) 0.0116(11) -0.0016(8) 0.0014(9) 0.0010(9)
C6 0.0168(12) 0.0209(11) 0.0162(12) 0.0006(9) 0.0020(9) -0.0004(9)
C15 0.0150(12) 0.0226(11) 0.0135(12) 0.0012(9) 0.0003(9) -0.0010(9)
C1 0.0154(12) 0.0199(10) 0.0114(11) 0.0004(9) 0.0004(9) 0.0016(9)
C12 0.0214(13) 0.0255(12) 0.0182(12) -0.0036(10) -0.0005(10) -0.0040(10)
C18 0.0142(12) 0.0284(12) 0.0230(13) 0.0023(10) -0.0004(10) -0.0073(10)
C19 0.0179(13) 0.0246(12) 0.0158(12) 0.0020(9) -0.0015(9) -0.0037(9)
C13 0.0266(15) 0.0217(11) 0.0274(14) -0.0108(10) 0.0069(11) -0.0038(10)
C20 0.0153(12) 0.0195(10) 0.0104(11) 0.0031(8) -0.0004(8) -0.0015(9)
C16 0.0164(12) 0.0266(12) 0.0125(12) 0.0006(9) 0.0030(9) 0.0010(9)
C10 0.0238(14) 0.0250(12) 0.0279(15) -0.0089(11) 0.0057(11) -0.0104(10)
C3 0.0273(15) 0.0257(12) 0.0167(13) -0.0011(10) 0.0073(10) 0.0034(10)
C8 0.0197(13) 0.0171(10) 0.0204(13) -0.0048(9) 0.0040(10) -0.0029(9)
C4 0.0224(14) 0.0347(14) 0.0244(14) -0.0004(11) 0.0119(11) -0.0011(11)
C2 0.0250(14) 0.0191(11) 0.0159(12) -0.0020(9) 0.0021(10) -0.0003(9)
C28 0.0234(14) 0.0233(12) 0.0242(14) 0.0029(10) -0.0010(11) 0.0000(10)
C21 0.0298(15) 0.0244(12) 0.0159(12) 0.0034(10) 0.0071(10) 0.0063(10)
C9 0.0320(15) 0.0164(11) 0.0249(14) -0.0005(10) 0.0047(11) 0.0003(10)
C26 0.0286(15) 0.0333(14) 0.0259(15) 0.0025(12) 0.0083(11) 0.0052(11)
C5 0.0233(14) 0.0290(13) 0.0249(14) -0.0014(11) 0.0089(11) -0.0084(11)
C27 0.0196(14) 0.0325(13) 0.0340(16) 0.0065(12) 0.0063(11) 0.0004(11)
C17 0.0148(13) 0.0349(14) 0.0181(13) 0.0040(10) 0.0038(9) -0.0019(10)
C22 0.0392(17) 0.0319(14) 0.0259(15) -0.0026(12) 0.0024(12) 0.0078(12)
C23 0.063(3) 0.0454(19) 0.0330(19) -0.0140(14) 0.0120(16) 0.0113(17)
C29 0.039(2) 0.0433(18) 0.080(3) -0.0186(19) 0.0083(19) -0.0140(16)
C25 0.0350(19) 0.061(2) 0.047(2) -0.0050(17) 0.0185(16) 0.0059(16)
C24 0.050(2) 0.064(2) 0.055(3) -0.014(2) 0.0291(19) 0.0134(19)
Cl1 0.0402(5) 0.0586(5) 0.0569(6) -0.0163(4) 0.0356(4) -0.0132(4)
O1 0.0159(9) 0.0194(8) 0.0182(9) -0.0036(6) 0.0037(7) -0.0019(6)
O2 0.0147(9) 0.0182(7) 0.0155(8) 0.0000(6) 0.0021(6) -0.0030(6)
O3 0.0171(9) 0.0233(9) 0.0199(9) -0.0020(7) 0.0014(7) 0.0006(7)
O4 0.0243(10) 0.0255(9) 0.0199(9) 0.0000(7) 0.0029(7) 0.0026(7)
O5 0.0260(10) 0.0262(9) 0.0189(9) 0.0057(7) 0.0020(7) 0.0017(7)
N2 0.0161(10) 0.0165(9) 0.0129(10) -0.0015(7) 0.0020(8) -0.0011(7)
N1 0.0166(10) 0.0149(9) 0.0151(10) -0.0014(7) 0.0014(8) -0.0008(7)
N3 0.0183(11) 0.0239(10) 0.0209(11) 0.0026(8) 0.0012(8) -0.0005(8)
N4 0.0210(12) 0.0225(10) 0.0341(14) 0.0014(9) 0.0001(10) -0.0030(9)
S2 0.0326(4) 0.0259(3) 0.0552(5) -0.0091(3) 0.0047(4) -0.0029(3)

loop_
_atom_type_symbol
_atom_type_description
_atom_type_scat_dispersion_real
_atom_type_scat_dispersion_imag
_atom_type_scat_source
C C 0.0033 0.0016 'International Tables Vol C Tables 4.2.6.8 and 6.1.1.4'
H H 0.0000 0.0000 'International Tables Vol C Tables 4.2.6.8 and 6.1.1.4'
N N 0.0061 0.0033 'International Tables Vol C Tables 4.2.6.8 and 6.1.1.4'
O O 0.0106 0.0060 'International Tables Vol C Tables 4.2.6.8 and 6.1.1.4'
S S 0.1246 0.1234 'International Tables Vol C Tables 4.2.6.8 and 6.1.1.4'
Cl Cl 0.1484 0.1585 'International Tables Vol C Tables 4.2.6.8 and 6.1.1.4'
V V 0.3005 0.5294 'International Tables Vol C Tables 4.2.6.8 and 6.1.1.4'
Mn Mn 0.3368 0.7283 'International Tables Vol C Tables 4.2.6.8 and 6.1.1.4'

loop_
_geom_angle_atom_site_label_1
_geom_angle_atom_site_label_2
_geom_angle_atom_site_label_3
_geom_angle
_geom_angle_site_symmetry_3
O1 Mn1 O2 92.43(7) .
O1 Mn1 N1 93.77(8) .
O2 Mn1 N1 166.60(8) .
O1 Mn1 N2 174.40(8) .
O2 Mn1 N2 91.58(8) .
N1 Mn1 N2 81.52(8) .
O1 Mn1 O3 92.75(7) .
O2 Mn1 O3 96.70(7) .
N1 Mn1 O3 94.87(7) .
N2 Mn1 O3 90.66(8) .
O1 Mn1 O2 83.57(7) 3_565
O2 Mn1 O2 79.16(7) 3_565
N1 Mn1 O2 89.73(7) 3_565
N2 Mn1 O2 93.36(7) 3_565
O3 Mn1 O2 174.29(6) 3_565
O5 V1 O3 108.64(10) .
O5 V1 O4 104.51(9) .
O3 V1 O4 96.29(8) .
O5 V1 N3 105.20(9) .
O3 V1 N3 144.91(9) .
O4 V1 N3 83.87(8) .
O5 V1 S1 100.86(7) .
O3 V1 S1 86.74(6) .
O4 V1 S1 151.92(6) .
N3 V1 S1 78.01(6) .
C28 S1 V1 97.60(9) .
N2 C11 C13 112.0(2) .
N2 C11 C12 105.86(19) .
C13 C11 C12 108.3(2) .
N2 C11 C8 105.88(18) .
C13 C11 C8 111.5(2) .
C12 C11 C8 113.3(2) .
N1 C7 C6 126.9(2) .
N1 C7 H7 116.6 .
C6 C7 H7 116.6 .
N2 C14 C15 125.2(2) .
N2 C14 H14 117.4 .
C15 C14 H14 117.4 .
C5 C6 C1 119.6(2) .
C5 C6 C7 117.2(2) .
C1 C6 C7 123.1(2) .
C20 C15 C16 120.0(2) .
C20 C15 C14 123.4(2) .
C16 C15 C14 116.5(2) .
O1 C1 C2 118.5(2) .
O1 C1 C6 123.6(2) .
C2 C1 C6 117.9(2) .
C11 C12 H12A 109.5 .
C11 C12 H12B 109.5 .
H12A C12 H12B 109.5 .
C11 C12 H12C 109.5 .
H12A C12 H12C 109.5 .
H12B C12 H12C 109.5 .
C19 C18 C17 119.6(2) .
C19 C18 H18 120.2 .
C17 C18 H18 120.2 .
C18 C19 C20 121.6(2) .
C18 C19 H19 119.2 .
C20 C19 H19 119.2 .
C11 C13 H13A 109.5 .
C11 C13 H13B 109.5 .
H13A C13 H13B 109.5 .
C11 C13 H13C 109.5 .
H13A C13 H13C 109.5 .
H13B C13 H13C 109.5 .
O2 C20 C19 119.9(2) .
O2 C20 C15 122.1(2) .
C19 C20 C15 117.9(2) .
C17 C16 C15 120.0(2) .
C17 C16 H16 120.0 .
C15 C16 H16 120.0 .
C8 C10 H10A 109.5 .
C8 C10 H10B 109.5 .
H10A C10 H10B 109.5 .
C8 C10 H10C 109.5 .
H10A C10 H10C 109.5 .
H10B C10 H10C 109.5 .
C2 C3 C4 119.6(2) .
C2 C3 H3 120.2 .
C4 C3 H3 120.2 .
N1 C8 C10 112.0(2) .
N1 C8 C9 105.95(19) .
C10 C8 C9 109.9(2) .
N1 C8 C11 106.15(18) .
C10 C8 C11 111.7(2) .
C9 C8 C11 111.0(2) .
C5 C4 C3 120.7(2) .
C5 C4 Cl1 119.5(2) .
C3 C4 Cl1 119.8(2) .
C3 C2 C1 121.8(2) .
C3 C2 H2 119.1 .
C1 C2 H2 119.1 .
N4 C28 S1 127.4(2) .
N4 C28 S2 118.5(2) .
S1 C28 S2 114.04(16) .
O4 C21 C26 121.5(2) .
O4 C21 C22 119.7(3) .
C26 C21 C22 118.8(3) .
C8 C9 H9A 109.5 .
C8 C9 H9B 109.5 .
H9A C9 H9B 109.5 .
C8 C9 H9C 109.5 .
H9A C9 H9C 109.5 .
H9B C9 H9C 109.5 .
C21 C26 C25 119.5(3) .
C21 C26 C27 122.4(3) .
C25 C26 C27 118.0(3) .
C4 C5 C6 120.5(2) .
C4 C5 H5 119.8 .
C6 C5 H5 119.8 .
N3 C27 C26 126.0(3) .
N3 C27 H27 117.0 .
C26 C27 H27 117.0 .
C16 C17 C18 120.7(2) .
C16 C17 Cl2 119.3(2) .
C18 C17 Cl2 120.0(2) .
C23 C22 C21 120.0(3) .
C23 C22 H22 120.0 .
C21 C22 H22 120.0 .
C22 C23 C24 121.5(3) .
C22 C23 H23 119.3 .
C24 C23 H23 119.3 .
S2 C29 H29A 109.5 .
S2 C29 H29B 109.5 .
H29A C29 H29B 109.5 .
S2 C29 H29C 109.5 .
H29A C29 H29C 109.5 .
H29B C29 H29C 109.5 .
C24 C25 C26 121.1(3) .
C24 C25 H25 119.5 .
C26 C25 H25 119.5 .
C25 C24 C23 119.1(3) .
C25 C24 H24 120.4 .
C23 C24 H24 120.4 .
C1 O1 Mn1 129.00(15) .
C20 O2 Mn1 122.58(14) .
C20 O2 Mn1 116.53(13) 3_565
Mn1 O2 Mn1 100.84(7) 3_565
V1 O3 Mn1 141.39(11) .
C21 O4 V1 136.57(18) .
C14 N2 C11 121.1(2) .
C14 N2 Mn1 122.95(16) .
C11 N2 Mn1 115.90(15) .
C7 N1 C8 120.1(2) .
C7 N1 Mn1 123.43(16) .
C8 N1 Mn1 115.95(15) .
C27 N3 N4 111.0(2) .
C27 N3 V1 126.13(19) .
N4 N3 V1 122.69(17) .
C28 N4 N3 112.8(2) .
C28 S2 C29 102.10(16) .

loop_
_geom_bond_atom_site_label_1
_geom_bond_atom_site_label_2
_geom_bond_distance
_geom_bond_site_symmetry_2
Mn1 O1 1.8847(17) .
Mn1 O2 1.9108(17) .
Mn1 N1 1.992(2) .
Mn1 N2 1.997(2) .
Mn1 O3 2.1158(18) .
Mn1 O2 2.5290(17) 3_565
V1 O5 1.6086(18) .
V1 O3 1.6865(18) .
V1 O4 1.9145(19) .
V1 N3 2.159(2) .
V1 S1 2.4072(8) .
S1 C28 1.731(3) .
Cl2 C17 1.745(3) .
C11 N2 1.512(3) .
C11 C13 1.533(3) .
C11 C12 1.540(3) .
C11 C8 1.574(4) .
C7 N1 1.296(3) .
C7 C6 1.445(3) .
C7 H7 0.9300 .
C14 N2 1.287(3) .
C14 C15 1.460(3) .
C14 H14 0.9300 .
C6 C5 1.416(4) .
C6 C1 1.420(3) .
C15 C20 1.414(3) .
C15 C16 1.414(4) .
C1 O1 1.314(3) .
C1 C2 1.413(3) .
C12 H12A 0.9600 .
C12 H12B 0.9600 .
C12 H12C 0.9600 .
C18 C19 1.380(4) .
C18 C17 1.399(4) .
C18 H18 0.9300 .
C19 C20 1.413(3) .
C19 H19 0.9300 .
C13 H13A 0.9600 .
C13 H13B 0.9600 .
C13 H13C 0.9600 .
C20 O2 1.343(3) .
C16 C17 1.377(4) .
C16 H16 0.9300 .
C10 C8 1.535(3) .
C10 H10A 0.9600 .
C10 H10B 0.9600 .
C10 H10C 0.9600 .
C3 C2 1.380(4) .
C3 C4 1.400(4) .
C3 H3 0.9300 .
C8 N1 1.515(3) .
C8 C9 1.541(4) .
C4 C5 1.373(4) .
C4 Cl1 1.748(3) .
C2 H2 0.9300 .
C28 N4 1.281(4) .
C28 S2 1.772(3) .
C21 O4 1.319(3) .
C21 C26 1.413(4) .
C21 C22 1.424(4) .
C9 H9A 0.9600 .
C9 H9B 0.9600 .
C9 H9C 0.9600 .
C26 C25 1.418(4) .
C26 C27 1.437(4) .
C5 H5 0.9300 .
C27 N3 1.300(4) .
C27 H27 0.9300 .
C22 C23 1.376(5) .
C22 H22 0.9300 .
C23 C24 1.408(6) .
C23 H23 0.9300 .
C29 S2 1.803(4) .
C29 H29A 0.9600 .
C29 H29B 0.9600 .
C29 H29C 0.9600 .
C25 C24 1.376(5) .
C25 H25 0.9300 .
C24 H24 0.9300 .
O2 Mn1 2.5290(17) 3_565
N3 N4 1.410(3) .
